data_2242663
loop_
_publ_author_name
'Ohba, Shigeru'
'Tsuchimoto, Masanobu'
'Kurachi, Saeko'

_publ_section_title
;
 Investigation of solid-state photochemical nitro--nitrito linkage
 isomerization: crystal structures of
 <i>trans</i>-bis(ethylenediamine)(isothiocyanato)nitritocobalt(III)
 salts: thiocyanate, chloride monohydrate, and
 perchlorate--thiocyanate(0.75/0.25)
;
_journal_issue 10
_journal_name_full 'Acta Crystallographica Section E'
_journal_page_first 1526
_journal_page_last 1531
_journal_paper_doi 10.1107/S2056989018013634
_journal_volume 74
_journal_year 2018
_chemical_formula_iupac '[Co (C N S) (N O2) (C2 H8 N2)2]  (Cl O4)0.75 (C N S)0.25'
_chemical_formula_moiety 'C5 H16 Co N6 O2 S +, (Cl O4 -)0.75, (C N S -)0.25'
_chemical_formula_structural '[Co (C N S) (N O2) (C2 H8 N2)2]  (Cl O4)0.75 (C N S)0.25'
_chemical_formula_sum 'C5.25 H16 Cl0.75 Co N6.25 O5 S1.25'
_chemical_formula_weight 372.33
_chemical_name_systematic
;
<i>trans<i>-Bis(ethylenediamine)(isothiocyanato)nitritocobalt(III)
perchlorate--thiocyanate(0.75/0.25)
;
_space_group_crystal_system monoclinic
_space_group_IT_number 14
_space_group_name_Hall '-P 2yn'
_space_group_name_H-M_alt 'P 1 21/n 1'
_symmetry_space_group_name_Hall '-P 2yn'
_symmetry_space_group_name_H-M 'P 1 21/n 1'
_atom_sites_solution_hydrogens geom
_audit_creation_method SHELXL-2014/7
_cell_angle_alpha 90
_cell_angle_beta 109.023(2)
_cell_angle_gamma 90
_cell_formula_units_Z 8
_cell_length_a 11.3141(6)
_cell_length_b 16.2969(7)
_cell_length_c 16.1298(7)
_cell_measurement_reflns_used 9222
_cell_measurement_temperature 301(2)
_cell_measurement_theta_max 27.85
_cell_measurement_theta_min 2.50
_cell_volume 2811.7(2)
_computing_cell_refinement
;
SAINT (Bruker, 2016)
;
_computing_data_collection
;
APEX3 (Bruker, 2016)
;
_computing_data_reduction
;
SAINT (Bruker, 2016)
;
_computing_molecular_graphics
;
Mercury (Macrae <i>et al.</i>, 2008) and CAVITY (Ohashi <i>et al.</i>,
1981)
;
_computing_publication_material
;
SHELXL2014 (Sheldrick, 2015b) and publCIF (Westrip, 2010)
;
_computing_structure_refinement
;
SHELXL2014  (Sheldrick, 2015b)
;
_computing_structure_solution
;
SHELXT (Sheldrick, 2015a)
;
_diffrn_ambient_temperature 301
_diffrn_measured_fraction_theta_full 0.985
_diffrn_measured_fraction_theta_max 0.980
_diffrn_measurement_device_type 'Bruker D8 VENTURE'
_diffrn_measurement_method '\f and \w scans'
_diffrn_radiation_type MoK\a
_diffrn_radiation_wavelength 0.71073
_diffrn_reflns_av_R_equivalents 0.0342
_diffrn_reflns_av_unetI/netI 0.0334
_diffrn_reflns_limit_h_max 11
_diffrn_reflns_limit_h_min -14
_diffrn_reflns_limit_k_max 19
_diffrn_reflns_limit_k_min -21
_diffrn_reflns_limit_l_max 21
_diffrn_reflns_limit_l_min -21
_diffrn_reflns_number 30435
_diffrn_reflns_theta_full 25.242
_diffrn_reflns_theta_max 27.906
_diffrn_reflns_theta_min 2.278
_diffrn_standards_number 0
_exptl_absorpt_coefficient_mu 1.576
_exptl_absorpt_correction_T_max 0.774
_exptl_absorpt_correction_T_min 0.544
_exptl_absorpt_correction_type integration
_exptl_absorpt_process_details
;
(SADABS; Bruker, 2016)
;
_exptl_crystal_colour orange
_exptl_crystal_density_diffrn 1.759
_exptl_crystal_density_meas 1.76(2)
_exptl_crystal_density_method flotation
_exptl_crystal_description prism
_exptl_crystal_F_000 1528
_exptl_crystal_size_max 0.350
_exptl_crystal_size_mid 0.300
_exptl_crystal_size_min 0.270
_refine_diff_density_max 1.402
_refine_diff_density_min -1.154
_refine_ls_extinction_method none
_refine_ls_goodness_of_fit_ref 1.099
_refine_ls_hydrogen_treatment constr
_refine_ls_matrix_type full
_refine_ls_number_parameters 379
_refine_ls_number_reflns 6595
_refine_ls_number_restraints 13
_refine_ls_restrained_S_all 1.110
_refine_ls_R_factor_all 0.0837
_refine_ls_R_factor_gt 0.0626
_refine_ls_shift/su_max 0.001
_refine_ls_shift/su_mean 0.000
_refine_ls_structure_factor_coef Fsqd
_refine_ls_weighting_details 'w=1/[\s^2^(Fo^2^)+(0.1199P)^2^+7.1456P] where P=(Fo^2^+2Fc^2^)/3'
_refine_ls_weighting_scheme calc
_refine_ls_wR_factor_gt 0.1697
_refine_ls_wR_factor_ref 0.2208
_reflns_number_gt 5411
_reflns_number_total 6595
_reflns_threshold_expression 'I > 2\s(I)'
_cod_data_source_file hb7774sup1.cif
_cod_data_source_block III
_cod_database_code 2242663
_shelx_space_group_comment
;
The symmetry employed for this shelxl refinement is uniquely defined
by the following loop, which should always be used as a source of
symmetry information in preference to the above space-group names.
They are only intended as comments.
;
_shelx_estimated_absorpt_t_min 0.608
_shelx_estimated_absorpt_t_max 0.676

loop_
_space_group_symop_operation_xyz
'x, y, z'
'-x+1/2, y+1/2, -z+1/2'
'-x, -y, -z'
'x-1/2, -y-1/2, z-1/2'

loop_
_atom_site_type_symbol
_atom_site_label
_atom_site_fract_x
_atom_site_fract_y
_atom_site_fract_z
_atom_site_U_iso_or_equiv
_atom_site_adp_type
_atom_site_calc_flag
_atom_site_occupancy
_atom_site_disorder_assembly
_atom_site_disorder_group
Co Co1 0.26737(5) 0.24838(3) 0.26005(4) 0.02768(18) Uani d 1 . .
Co Co2 0.73662(5) 0.50800(3) 0.25489(4) 0.02803(18) Uani d 1 . .
Cl Cl3 1.00831(11) 0.27237(9) 0.50358(8) 0.0488(3) Uani d 1 . .
Cl Cl4 0.5000 0.0000 0.5000 0.0959(11) Uani d 1 . .
S S5 -0.16787(10) 0.26965(7) 0.18348(9) 0.0437(3) Uani d 1 . .
S S6 1.17122(10) 0.49090(7) 0.32114(9) 0.0424(3) Uani d 1 . .
S S7 -0.0060(12) 0.0722(6) 0.0308(12) 0.0904(14) Uani d 0.5 A -1
O O8 0.5136(3) 0.2946(3) 0.3191(3) 0.0638(11) Uani d 1 . .
O O9 0.4876(3) 0.1716(2) 0.2726(3) 0.0623(11) Uani d 1 . .
O O10 0.4904(3) 0.4615(3) 0.1966(3) 0.0643(11) Uani d 1 . .
O O11 0.5155(3) 0.5834(2) 0.2431(3) 0.0677(12) Uani d 1 . .
O O12 1.0988(5) 0.3160(3) 0.4766(4) 0.0846(15) Uani d 1 . .
O O13 0.8923(5) 0.2694(3) 0.4343(4) 0.102(2) Uani d 1 . .
O O14 1.0485(5) 0.1901(3) 0.5271(4) 0.0823(15) Uani d 1 . .
O O15 0.9910(6) 0.3161(4) 0.5742(4) 0.0996(19) Uani d 1 . .
O O16 0.5605(16) -0.0574(9) 0.4377(10) 0.127(5) Uani d 0.5 . .
O O17 0.385(2) -0.0198(17) 0.471(2) 0.225(15) Uani d 0.5 . .
O O18 0.5111(10) 0.0765(7) 0.4576(8) 0.083(3) Uani d 0.5 . .
O O19 0.588(3) -0.0018(12) 0.5753(11) 0.165(10) Uani d 0.5 . .
N N20 0.4445(3) 0.2367(2) 0.2869(3) 0.0360(8) Uani d 1 . .
N N21 0.0916(4) 0.2626(2) 0.2337(3) 0.0386(8) Uani d 1 . .
N N22 0.2391(4) 0.1979(2) 0.1448(3) 0.0406(8) Uani d 1 . .
H H22A 0.3088 0.1737 0.1431 0.049 Uiso calc 1 . .
H H22B 0.1793 0.1601 0.1347 0.049 Uiso calc 1 . .
N N23 0.2773(3) 0.3522(2) 0.2017(2) 0.0349(7) Uani d 1 . .
H H23A 0.2094 0.3822 0.1964 0.042 Uiso calc 1 . .
H H23B 0.3439 0.3805 0.2337 0.042 Uiso calc 1 . .
N N24 0.2970(4) 0.2984(2) 0.3751(2) 0.0405(8) Uani d 1 . .
H H24A 0.3606 0.3335 0.3865 0.049 Uiso calc 1 . .
H H24B 0.2294 0.3258 0.3759 0.049 Uiso calc 1 . .
N N25 0.2551(3) 0.1441(2) 0.3166(3) 0.0392(8) Uani d 1 . .
H H25A 0.1894 0.1158 0.2835 0.047 Uiso calc 1 . .
H H25B 0.3236 0.1142 0.3237 0.047 Uiso calc 1 . .
N N26 0.5597(3) 0.5190(2) 0.2292(3) 0.0358(8) Uani d 1 . .
N N27 0.9128(4) 0.4954(2) 0.2794(3) 0.0429(9) Uani d 1 . .
N N28 0.7299(4) 0.4059(2) 0.3167(3) 0.0399(8) Uani d 1 . .
H H28A 0.6641 0.3764 0.2858 0.048 Uiso calc 1 . .
H H28B 0.7986 0.3765 0.3229 0.048 Uiso calc 1 . .
N N29 0.7668(4) 0.5619(3) 0.3677(3) 0.0435(9) Uani d 1 . .
H H29A 0.8282 0.5984 0.3767 0.052 Uiso calc 1 . .
H H29B 0.6982 0.5879 0.3688 0.052 Uiso calc 1 . .
N N30 0.7443(3) 0.6115(2) 0.1954(2) 0.0369(8) Uani d 1 . .
H H30A 0.6787 0.6426 0.1934 0.044 Uiso calc 1 . .
H H30B 0.8134 0.6387 0.2249 0.044 Uiso calc 1 . .
N N31 0.7049(4) 0.4565(2) 0.1403(3) 0.0420(9) Uani d 1 . .
H H31A 0.7730 0.4303 0.1384 0.050 Uiso calc 1 . .
H H31B 0.6429 0.4203 0.1305 0.050 Uiso calc 1 . .
N N32 0.023(4) -0.0799(17) -0.037(4) 0.0904(14) Uani d 0.5 A -1
C C33 -0.0157(4) 0.2666(2) 0.2136(3) 0.0306(8) Uani d 1 . .
C C34 0.2016(5) 0.2629(3) 0.0778(3) 0.0482(12) Uani d 1 . .
H H34A 0.1149 0.2781 0.0669 0.058 Uiso calc 1 . .
H H34B 0.2112 0.2442 0.0233 0.058 Uiso calc 1 . .
C C35 0.2867(6) 0.3352(3) 0.1141(3) 0.0506(12) Uani d 1 . .
H H35A 0.3722 0.3220 0.1187 0.061 Uiso calc 1 . .
H H35B 0.2602 0.3826 0.0761 0.061 Uiso calc 1 . .
C C36 0.3262(5) 0.2324(4) 0.4418(3) 0.0510(12) Uani d 1 . .
H H36A 0.3118 0.2513 0.4948 0.061 Uiso calc 1 . .
H H36B 0.4129 0.2159 0.4566 0.061 Uiso calc 1 . .
C C37 0.2414(5) 0.1622(3) 0.4024(3) 0.0499(12) Uani d 1 . .
H H37A 0.2639 0.1145 0.4403 0.060 Uiso calc 1 . .
H H37B 0.1554 0.1766 0.3952 0.060 Uiso calc 1 . .
C C38 1.0193(4) 0.4929(2) 0.2961(3) 0.0334(9) Uani d 1 . .
C C39 0.7204(6) 0.4248(4) 0.4024(4) 0.0604(15) Uani d 1 . .
H H39A 0.7477 0.3784 0.4416 0.073 Uiso calc 1 . .
H H39B 0.6345 0.4374 0.3973 0.073 Uiso calc 1 . .
C C40 0.8022(7) 0.4973(4) 0.4369(4) 0.0625(16) Uani d 1 . .
H H40A 0.7901 0.5172 0.4902 0.075 Uiso calc 1 . .
H H40B 0.8894 0.4824 0.4500 0.075 Uiso calc 1 . .
C C41 0.7442(7) 0.5947(4) 0.1067(4) 0.0650(16) Uani d 1 . .
H H41A 0.7093 0.6412 0.0692 0.078 Uiso calc 1 . .
H H41B 0.8293 0.5866 0.1071 0.078 Uiso calc 1 . .
C C42 0.6706(7) 0.5219(4) 0.0729(4) 0.0652(16) Uani d 1 . .
H H42A 0.6861 0.5033 0.0203 0.078 Uiso calc 1 . .
H H42B 0.5823 0.5345 0.0579 0.078 Uiso calc 1 . .
C C43 -0.0001(8) -0.0196(4) -0.0072(6) 0.0321(18) Uani d 0.5 A -1

loop_
_atom_site_aniso_label
_atom_site_aniso_U_11
_atom_site_aniso_U_22
_atom_site_aniso_U_33
_atom_site_aniso_U_12
_atom_site_aniso_U_13
_atom_site_aniso_U_23
Co1 0.0238(3) 0.0235(3) 0.0337(3) 0.00122(18) 0.0066(2) 0.00090(19)
Co2 0.0250(3) 0.0225(3) 0.0343(3) -0.00156(18) 0.0065(2) 0.00015(19)
Cl3 0.0382(6) 0.0488(7) 0.0563(7) -0.0025(5) 0.0112(5) -0.0009(5)
Cl4 0.0470(12) 0.091(2) 0.140(3) 0.0020(12) 0.0172(15) 0.0573(19)
S5 0.0256(5) 0.0382(6) 0.0623(7) 0.0035(4) 0.0076(5) 0.0011(5)
S6 0.0286(5) 0.0395(6) 0.0570(7) 0.0038(4) 0.0108(5) 0.0017(5)
S7 0.066(4) 0.098(3) 0.105(3) -0.008(3) 0.024(3) 0.005(2)
O8 0.0335(18) 0.059(2) 0.094(3) -0.0142(17) 0.0139(19) -0.015(2)
O9 0.0354(18) 0.054(2) 0.094(3) 0.0127(16) 0.0170(19) -0.015(2)
O10 0.0347(19) 0.056(2) 0.099(3) -0.0186(17) 0.0176(19) -0.015(2)
O11 0.0360(19) 0.045(2) 0.118(4) 0.0091(16) 0.020(2) -0.011(2)
O12 0.089(4) 0.074(3) 0.112(4) -0.021(3) 0.062(3) -0.005(3)
O13 0.064(3) 0.078(3) 0.122(5) -0.003(3) -0.026(3) 0.008(3)
O14 0.070(3) 0.060(3) 0.114(4) 0.016(2) 0.025(3) 0.030(3)
O15 0.114(5) 0.106(4) 0.108(4) -0.024(4) 0.076(4) -0.035(3)
O16 0.174(15) 0.093(9) 0.122(11) 0.051(10) 0.059(10) 0.014(8)
O17 0.127(13) 0.24(3) 0.28(3) -0.112(17) 0.029(18) 0.07(2)
O18 0.075(6) 0.070(6) 0.121(9) 0.015(5) 0.053(6) 0.030(6)
O19 0.26(3) 0.128(15) 0.086(10) 0.104(17) 0.023(13) 0.018(9)
N20 0.0240(17) 0.0368(18) 0.044(2) -0.0002(14) 0.0068(15) 0.0006(15)
N21 0.0287(18) 0.0368(19) 0.046(2) 0.0032(14) 0.0060(15) 0.0037(15)
N22 0.0374(19) 0.0339(19) 0.046(2) 0.0003(15) 0.0068(16) -0.0047(15)
N23 0.0337(18) 0.0302(17) 0.0416(19) -0.0003(14) 0.0135(15) -0.0001(14)
N24 0.0354(19) 0.041(2) 0.0406(19) -0.0017(16) 0.0066(15) -0.0010(16)
N25 0.0322(18) 0.0327(18) 0.053(2) 0.0022(14) 0.0151(16) 0.0091(16)
N26 0.0259(17) 0.0320(17) 0.046(2) -0.0028(13) 0.0064(14) -0.0003(15)
N27 0.033(2) 0.038(2) 0.054(2) 0.0023(15) 0.0097(17) 0.0029(17)
N28 0.0370(19) 0.0314(18) 0.052(2) 0.0033(15) 0.0159(16) 0.0092(15)
N29 0.039(2) 0.043(2) 0.043(2) -0.0007(16) 0.0052(16) -0.0066(16)
N30 0.0345(18) 0.0294(17) 0.048(2) 0.0007(14) 0.0142(15) 0.0024(15)
N31 0.038(2) 0.0343(19) 0.049(2) 0.0010(15) 0.0083(16) -0.0065(16)
N32 0.066(4) 0.098(3) 0.105(3) -0.008(3) 0.024(3) 0.005(2)
C33 0.032(2) 0.0264(18) 0.0313(19) -0.0003(15) 0.0079(16) -0.0003(14)
C34 0.052(3) 0.054(3) 0.035(2) 0.006(2) 0.009(2) -0.001(2)
C35 0.064(3) 0.046(3) 0.047(3) -0.004(2) 0.025(2) 0.008(2)
C36 0.047(3) 0.065(3) 0.035(2) 0.006(2) 0.006(2) 0.004(2)
C37 0.050(3) 0.050(3) 0.054(3) 0.004(2) 0.024(2) 0.022(2)
C38 0.032(2) 0.0285(19) 0.037(2) 0.0003(15) 0.0071(16) -0.0009(15)
C39 0.078(4) 0.052(3) 0.056(3) 0.003(3) 0.027(3) 0.016(2)
C40 0.067(4) 0.078(4) 0.035(3) -0.005(3) 0.006(2) 0.006(2)
C41 0.096(5) 0.050(3) 0.055(3) 0.006(3) 0.033(3) 0.013(2)
C42 0.079(4) 0.071(4) 0.043(3) -0.013(3) 0.016(3) -0.002(3)
C43 0.027(3) 0.025(3) 0.045(3) -0.004(3) 0.012(2) -0.003(3)

loop_
_atom_type_symbol
_atom_type_description
_atom_type_scat_dispersion_real
_atom_type_scat_dispersion_imag
_atom_type_scat_source
C C 0.0033 0.0016 'International Tables Vol C Tables 4.2.6.8 and 6.1.1.4'
H H 0.0000 0.0000 'International Tables Vol C Tables 4.2.6.8 and 6.1.1.4'
N N 0.0061 0.0033 'International Tables Vol C Tables 4.2.6.8 and 6.1.1.4'
O O 0.0106 0.0060 'International Tables Vol C Tables 4.2.6.8 and 6.1.1.4'
S S 0.1246 0.1234 'International Tables Vol C Tables 4.2.6.8 and 6.1.1.4'
Cl Cl 0.1484 0.1585 'International Tables Vol C Tables 4.2.6.8 and 6.1.1.4'
Co Co 0.3494 0.9721 'International Tables Vol C Tables 4.2.6.8 and 6.1.1.4'

loop_
_geom_angle_atom_site_label_1
_geom_angle_atom_site_label_2
_geom_angle_atom_site_label_3
_geom_angle
_geom_angle_publ_flag
N21 Co1 N20 178.72(16) ?
N21 Co1 N24 90.29(17) ?
N20 Co1 N24 89.06(16) ?
N21 Co1 N25 88.97(16) ?
N20 Co1 N25 92.09(16) ?
N24 Co1 N25 86.33(17) ?
N21 Co1 N23 90.39(16) ?
N20 Co1 N23 88.56(16) ?
N24 Co1 N23 94.38(16) ?
N25 Co1 N23 179.05(16) ?
N21 Co1 N22 90.19(17) ?
N20 Co1 N22 90.46(17) ?
N24 Co1 N22 179.51(16) ?
N25 Co1 N22 93.62(17) ?
N23 Co1 N22 85.67(16) ?
N27 Co2 N26 179.05(17) ?
N27 Co2 N29 90.07(18) ?
N26 Co2 N29 90.74(17) ?
N27 Co2 N31 90.42(18) ?
N26 Co2 N31 88.77(17) ?
N29 Co2 N31 178.61(17) ?
N27 Co2 N28 90.79(17) ?
N26 Co2 N28 88.78(16) ?
N29 Co2 N28 86.09(17) ?
N31 Co2 N28 95.20(17) ?
N27 Co2 N30 89.11(16) ?
N26 Co2 N30 91.34(16) ?
N29 Co2 N30 92.72(17) ?
N31 Co2 N30 85.99(16) ?
N28 Co2 N30 178.80(16) ?
O15 Cl3 O13 108.5(4) ?
O15 Cl3 O12 107.3(3) ?
O13 Cl3 O12 110.4(4) ?
O15 Cl3 O14 112.1(4) ?
O13 Cl3 O14 108.0(3) ?
O12 Cl3 O14 110.6(3) ?
O17 Cl4 O19 136.1(14) ?
O17 Cl4 O18 106.4(12) ?
O19 Cl4 O18 107.6(11) ?
O17 Cl4 O16 102.0(16) ?
O19 Cl4 O16 102.0(10) ?
O18 Cl4 O16 94.7(6) ?
O9 N20 O8 120.6(4) n
O9 N20 Co1 119.7(3) ?
O8 N20 Co1 119.7(3) ?
C33 N21 Co1 175.1(4) ?
C34 N22 Co1 108.2(3) ?
C34 N22 H22A 110.1 ?
Co1 N22 H22A 110.1 ?
C34 N22 H22B 110.1 ?
Co1 N22 H22B 110.1 ?
H22A N22 H22B 108.4 ?
C35 N23 Co1 109.3(3) ?
C35 N23 H23A 109.8 ?
Co1 N23 H23A 109.8 ?
C35 N23 H23B 109.8 ?
Co1 N23 H23B 109.8 ?
H23A N23 H23B 108.3 ?
C36 N24 Co1 108.4(3) ?
C36 N24 H24A 110.0 ?
Co1 N24 H24A 110.0 ?
C36 N24 H24B 110.0 ?
Co1 N24 H24B 110.0 ?
H24A N24 H24B 108.4 ?
C37 N25 Co1 108.0(3) ?
C37 N25 H25A 110.1 ?
Co1 N25 H25A 110.1 ?
C37 N25 H25B 110.1 ?
Co1 N25 H25B 110.1 ?
H25A N25 H25B 108.4 ?
O11 N26 O10 119.7(4) n
O11 N26 Co2 120.3(3) ?
O10 N26 Co2 119.9(3) ?
C38 N27 Co2 175.6(4) ?
C39 N28 Co2 109.3(3) ?
C39 N28 H28A 109.8 ?
Co2 N28 H28A 109.8 ?
C39 N28 H28B 109.8 ?
Co2 N28 H28B 109.8 ?
H28A N28 H28B 108.3 ?
C40 N29 Co2 107.7(3) ?
C40 N29 H29A 110.2 ?
Co2 N29 H29A 110.2 ?
C40 N29 H29B 110.2 ?
Co2 N29 H29B 110.2 ?
H29A N29 H29B 108.5 ?
C41 N30 Co2 109.5(3) ?
C41 N30 H30A 109.8 ?
Co2 N30 H30A 109.8 ?
C41 N30 H30B 109.8 ?
Co2 N30 H30B 109.8 ?
H30A N30 H30B 108.2 ?
C42 N31 Co2 108.0(3) ?
C42 N31 H31A 110.1 ?
Co2 N31 H31A 110.1 ?
C42 N31 H31B 110.1 ?
Co2 N31 H31B 110.1 ?
H31A N31 H31B 108.4 ?
N21 C33 S5 178.3(4) ?
N22 C34 C35 106.4(4) ?
N22 C34 H34A 110.5 ?
C35 C34 H34A 110.5 ?
N22 C34 H34B 110.5 ?
C35 C34 H34B 110.5 ?
H34A C34 H34B 108.7 ?
N23 C35 C34 106.3(4) ?
N23 C35 H35A 110.5 ?
C34 C35 H35A 110.5 ?
N23 C35 H35B 110.5 ?
C34 C35 H35B 110.5 ?
H35A C35 H35B 108.7 ?
N24 C36 C37 106.6(4) ?
N24 C36 H36A 110.4 ?
C37 C36 H36A 110.4 ?
N24 C36 H36B 110.4 ?
C37 C36 H36B 110.4 ?
H36A C36 H36B 108.6 ?
N25 C37 C36 107.7(4) ?
N25 C37 H37A 110.2 ?
C36 C37 H37A 110.2 ?
N25 C37 H37B 110.2 ?
C36 C37 H37B 110.2 ?
H37A C37 H37B 108.5 ?
N27 C38 S6 178.8(5) ?
N28 C39 C40 107.1(5) ?
N28 C39 H39A 110.3 ?
C40 C39 H39A 110.3 ?
N28 C39 H39B 110.3 ?
C40 C39 H39B 110.3 ?
H39A C39 H39B 108.6 ?
N29 C40 C39 107.3(4) ?
N29 C40 H40A 110.3 ?
C39 C40 H40A 110.3 ?
N29 C40 H40B 110.3 ?
C39 C40 H40B 110.3 ?
H40A C40 H40B 108.5 ?
C42 C41 N30 109.9(5) ?
C42 C41 H41A 109.7 ?
N30 C41 H41A 109.7 ?
C42 C41 H41B 109.7 ?
N30 C41 H41B 109.7 ?
H41A C41 H41B 108.2 ?
C41 C42 N31 109.4(5) ?
C41 C42 H42A 109.8 ?
N31 C42 H42A 109.8 ?
C41 C42 H42B 109.8 ?
N31 C42 H42B 109.8 ?
H42A C42 H42B 108.2 ?
N32 C43 S7 168(2) ?

loop_
_geom_bond_atom_site_label_1
_geom_bond_atom_site_label_2
_geom_bond_distance
_geom_bond_publ_flag
Co1 N21 1.907(4) n
Co1 N20 1.916(4) n
Co1 N24 1.953(4) n
Co1 N25 1.956(4) n
Co1 N23 1.957(3) n
Co1 N22 1.961(4) n
Co2 N27 1.912(4) n
Co2 N26 1.915(4) n
Co2 N29 1.947(4) n
Co2 N31 1.954(4) n
Co2 N28 1.954(4) n
Co2 N30 1.957(4) n
Cl3 O15 1.410(5) ?
Cl3 O13 1.421(5) ?
Cl3 O12 1.426(5) ?
Cl3 O14 1.427(4) ?
Cl4 O17 1.27(2) ?
Cl4 O19 1.30(2) ?
Cl4 O18 1.447(10) ?
Cl4 O16 1.674(13) ?
S5 C33 1.630(4) ?
S6 C38 1.633(4) ?
S7 C43 1.627(4) ?
O8 N20 1.227(5) n
O9 N20 1.220(5) n
O10 N26 1.224(5) n
O11 N26 1.215(5) n
N21 C33 1.152(6) ?
N22 C34 1.473(6) ?
N22 H22A 0.8900 ?
N22 H22B 0.8900 ?
N23 C35 1.479(6) ?
N23 H23A 0.8900 ?
N23 H23B 0.8900 ?
N24 C36 1.481(6) ?
N24 H24A 0.8900 ?
N24 H24B 0.8900 ?
N25 C37 1.471(6) ?
N25 H25A 0.8900 ?
N25 H25B 0.8900 ?
N27 C38 1.147(6) ?
N28 C39 1.455(7) ?
N28 H28A 0.8900 ?
N28 H28B 0.8900 ?
N29 C40 1.491(7) ?
N29 H29A 0.8900 ?
N29 H29B 0.8900 ?
N30 C41 1.455(7) ?
N30 H30A 0.8900 ?
N30 H30B 0.8900 ?
N31 C42 1.480(7) ?
N31 H31A 0.8900 ?
N31 H31B 0.8900 ?
N32 C43 1.158(4) ?
C34 C35 1.514(8) ?
C34 H34A 0.9700 ?
C34 H34B 0.9700 ?
C35 H35A 0.9700 ?
C35 H35B 0.9700 ?
C36 C37 1.496(8) ?
C36 H36A 0.9700 ?
C36 H36B 0.9700 ?
C37 H37A 0.9700 ?
C37 H37B 0.9700 ?
C39 C40 1.491(9) ?
C39 H39A 0.9700 ?
C39 H39B 0.9700 ?
C40 H40A 0.9700 ?
C40 H40B 0.9700 ?
C41 C42 1.451(9) ?
C41 H41A 0.9700 ?
C41 H41B 0.9700 ?
C42 H42A 0.9700 ?
C42 H42B 0.9700 ?

loop_
_geom_hbond_atom_site_label_D
_geom_hbond_atom_site_label_H
_geom_hbond_atom_site_label_A
_geom_hbond_site_symmetry_A
_geom_hbond_distance_DH
_geom_hbond_distance_HA
_geom_hbond_distance_DA
_geom_hbond_angle_DHA
N22 H22A O9 . 0.89 2.39 2.925(5) 119.1
N22 H22B S7 . 0.89 2.64 3.456(12) 153.0
N23 H23A S6 1_455 0.89 2.82 3.429(4) 127.2
N23 H23B O8 . 0.89 2.41 2.884(5) 113.4
N23 H23B O10 . 0.89 2.34 3.021(5) 132.8
N24 H24A S7 4_666 0.89 2.79 3.475(18) 135.1
N24 H24A O8 . 0.89 2.41 2.875(6) 112.8
N24 H24B S6 1_455 0.89 2.84 3.437(4) 125.7
N24 H24B O12 1_455 0.89 2.53 3.192(6) 131.5
N25 H25A O11 2_545 0.89 2.28 3.059(5) 146.5
N25 H25B O9 . 0.89 2.45 2.973(5) 118.1
N25 H25B O18 . 0.89 2.56 3.237(12) 133.4
N25 H25B O19 3_656 0.89 2.44 3.089(15) 130.2
N28 H28A O8 . 0.89 2.36 3.057(5) 135.4
N28 H28A O10 . 0.89 2.45 2.915(6) 112.8
N28 H28B O13 . 0.89 2.48 3.107(6) 127.7
N29 H29A O15 3_766 0.89 2.39 3.266(7) 169.6
N29 H29B O11 . 0.89 2.38 2.919(6) 119.3
N30 H30A O11 . 0.89 2.44 2.967(6) 118.3
N30 H30B O9 2_655 0.89 2.30 3.067(5) 144.1
N31 H31A S5 1_655 0.89 2.74 3.343(4) 126.1
N31 H31A O16 2_655 0.89 2.57 3.294(17) 139.1
N31 H31B O10 . 0.89 2.40 2.856(6) 112.0
N31 H31B O14 4_565 0.89 2.45 3.172(6) 138.7
C35 H35B O17 2 0.97 2.24 3.09(2) 145.4
C36 H36A O12 1_455 0.97 2.56 3.119(8) 116.9
C36 H36B O18 . 0.97 2.53 3.249(11) 131.3
C37 H37A O16 3_656 0.97 2.48 3.290(15) 141.2
C37 H37A O19 3_656 0.97 2.55 3.197(17) 124.2
C39 H39A O13 . 0.97 2.44 3.133(8) 127.8
C41 H41A O13 2_655 0.97 2.38 3.202(8) 142.8
C41 H41B O18 2_655 0.97 2.37 3.272(12) 154.8

loop_
_geom_torsion_atom_site_label_1
_geom_torsion_atom_site_label_2
_geom_torsion_atom_site_label_3
_geom_torsion_atom_site_label_4
_geom_torsion
_geom_torsion_publ_flag
Co1 N22 C34 C35 42.9(5) ?
Co1 N23 C35 C34 38.5(5) ?
N22 C34 C35 N23 -53.2(5) n
Co1 N24 C36 C37 -39.4(5) ?
Co1 N25 C37 C36 -40.0(5) ?
N24 C36 C37 N25 52.3(5) n
Co2 N28 C39 C40 -38.7(5) ?
Co2 N29 C40 C39 -40.3(6) ?
N28 C39 C40 N29 51.9(7) n
Co2 N30 C41 C42 32.7(6) ?
N30 C41 C42 N31 -46.2(7) n
Co2 N31 C42 C41 37.1(6) ?
N23 Co1 N22 C34 -17.6(3) n
N22 Co1 N23 C35 -12.2(3) n
N25 Co1 N24 C36 14.3(3) n
N24 Co1 N25 C37 14.4(3) n
N29 Co2 N28 C39 13.3(4) n
N28 Co2 N29 C40 15.3(4) n
N31 Co2 N30 C41 -9.3(4) n
N30 Co2 N31 C42 -15.1(4) n
O8 N20 Co1 N23 48.4(4) n
O8 N20 Co1 N24 -46.0(4) n
O9 N20 Co1 N22 -46.7(4) n
O9 N20 Co1 N25 47.0(4) n
O10 N26 Co2 N28 -50.7(4) n
O10 N26 Co2 N31 44.5(4) n
O11 N26 Co2 N29 44.9(4) n
O11 N26 Co2 N30 -47.9(4) n

_cod_database_fobs_code 2242663
